data_1100173
loop_
_publ_author_name
'Schrey, Anna'
'Osterkamp, Frank'
'Straudi, Alrun'
'Rickert, Corry'
'Wagner, Holger'
'Koert, Ulrich'
'Herrschaft, Bernhard'
'Harms, Klaus'

_publ_section_title
;
 Synthesis of Enantiomerically Pure Amino Acids Containing
 2,5-Disubstituted THF Rings in the Molecular Backbone
;
_journal_coden_ASTM EJOCFK
_journal_issue 11
_journal_name_full 'European Journal of Organic Chemistry'
_journal_page_first 2977
_journal_page_last 2990
_journal_paper_doi 10.1002/(sici)1099-0690(199911)1999:11<2977::aid-ejoc2977>3.0.co;2-3
_journal_volume 1999
_journal_year 1999
_chemical_formula_sum 'C15 H22 N2 O4'
_space_group_IT_number 19
_symmetry_cell_setting orthorhombic
_symmetry_Int_Tables_number 19
_symmetry_space_group_name_Hall 'P 2ac 2ab'
_symmetry_space_group_name_H-M 'P 21 21 21'
_cell_angle_alpha 90
_cell_angle_beta 90
_cell_angle_gamma 90
_cell_formula_units_Z 4
_cell_length_a 9.3531(11)
_cell_length_b 10.5002(13)
_cell_length_c 15.900(2)
_cod_database_code 1100173

loop_
_symmetry_equiv_pos_site_id
_symmetry_equiv_pos_as_xyz
1 x,y,z
2 1/2-x,-y,1/2+z
3 1/2+x,1/2-y,-z
4 -x,1/2+y,1/2-z

loop_
_atom_site_label
_atom_site_type_symbol
_atom_site_fract_x
_atom_site_fract_y
_atom_site_fract_z
O1 O 0.49095(9) 0.59203(7) 0.07262(5)
O2 O 0.73684(9) 0.60253(8) -0.07116(5)
O3 O 0.49893(10) 0.25460(7) 0.11004(5)
N1 N 0.61035(12) 0.38080(9) 0.01426(6)
N2 N 0.67015(11) 0.77638(8) 0.00380(6)
C1 C 0.44679(13) 0.47806(10) 0.11498(7)
C2 C 0.47452(14) 0.49977(11) 0.20881(7)
C3 C 0.60023(15) 0.59207(11) 0.20779(7)
C4 C 0.57011(13) 0.67345(10) 0.12980(6)
C5 C 0.52342(12) 0.36099(9) 0.07957(7)
C6 C 0.67957(16) 0.27638(12) -0.03006(8)
C7 C 0.70488(13) 0.72036(10) 0.08561(7)
C8 C 0.69011(12) 0.71368(10) -0.06864(7)
C9 C 0.78395(15) 0.81861(12) 0.13883(9)
C10 C 0.65359(12) 0.78058(10) -0.14936(7)
C11 C 0.58175(13) 0.89688(11) -0.15350(8)
C12 C 0.54659(16) 0.94832(13) -0.23173(9)
C13 C 0.58206(17) 0.88497(14) -0.30541(8)
C14 C 0.65528(17) 0.77048(14) -0.30186(8)
C15 C 0.69145(14) 0.71878(12) -0.22388(8)
O4 O 1.00838(12) 0.49545(9) -0.04533(7)
H1 H 0.342(2) 0.4665(14) 0.1036(10)
H2 H 0.694(2) 0.5473(15) 0.1993(10)
H3 H 0.6084(19) 0.6413(14) 0.2606(10)
H4 H 0.5075(16) 0.7480(12) 0.1439(8)
H5 H 0.6224(19) 0.4575(16) -0.0012(10)
H6 H 0.389(2) 0.5406(15) 0.2338(10)
H7 H 0.4935(19) 0.4213(15) 0.2398(10)
H8 H 0.7664(16) 0.6450(12) 0.0738(8)
H9 H 0.722(2) 0.8948(17) 0.1471(11)
H10 H 0.870(2) 0.8448(15) 0.109(1)
H11 H 0.810(2) 0.7836(18) 0.1971(11)
H12 H 0.6326(18) 0.8561(14) 0.0037(9)
H13 H 0.605(2) 0.2173(17) -0.0554(10)
H14 H 0.733(2) 0.2197(18) 0.0085(11)
H15 H 0.736(2) 0.311(2) -0.0763(12)
H16 H 0.550(2) 0.9401(15) -0.0996(11)
H17 H 0.496(2) 1.0300(16) -0.2346(11)
H18 H 0.556(2) 0.9265(16) -0.3636(11)
H19 H 0.685(2) 0.7302(16) -0.3551(12)
H20 H 0.7418(17) 0.6362(14) -0.2216(9)
H21 H 1.018(2) 0.423(2) -0.0652(12)
H22 H 0.918(3) 0.532(2) -0.0555(13)

loop_
_atom_type_symbol
_atom_type_radius_bond
C 0.68
H 0.23
N 0.68
O 0.68
